data_4085213
loop_
_publ_author_name
'Brill, Marcel'
'Rominger, Frank'
'Hofmann, Peter'

_publ_section_title
;
 1,2-Bis(di-tert-butylphosphino)imidazole (dtbpi): A Versatile
 Imidazole-Based, Rigid, Bulky Bisphosphine Ligand for Transition Metals
;
_journal_issue 2
_journal_name_full Organometallics
_journal_page_first 506
_journal_paper_doi 10.1021/om501145b
_journal_volume 34
_journal_year 2015
_chemical_formula_sum 'C40 H78 Cl8 N4 P4 Rh2'
_chemical_formula_weight 1228.36
_chemical_name_common '7 in manuscript'
_chemical_name_systematic
; 
 ? 
;
_space_group_crystal_system monoclinic
_space_group_IT_number 15
_space_group_name_Hall '-C 2yc'
_space_group_name_H-M_alt 'C 1 2/c 1'
_symmetry_space_group_name_Hall '-C 2yc'
_symmetry_space_group_name_H-M 'C 1 2/c 1'
_atom_sites_solution_hydrogens geom
_atom_sites_solution_primary direct
_audit_creation_method SHELXL-2013
_cell_angle_alpha 90
_cell_angle_beta 102.007(19)
_cell_angle_gamma 90
_cell_formula_units_Z 8
_cell_length_a 28.054(18)
_cell_length_b 11.161(7)
_cell_length_c 35.47(2)
_cell_measurement_reflns_used 1484
_cell_measurement_temperature 200(2)
_cell_measurement_theta_max 22.70
_cell_measurement_theta_min 2.37
_cell_volume 10863(12)
_computing_cell_refinement 'Bruker SAINT'
_computing_data_collection 'Bruker APEX2'
_computing_data_reduction 'Bruker SAINT'
_computing_molecular_graphics 'Bruker SHELXTL'
_computing_publication_material 'Bruker SHELXTL'
_computing_structure_refinement 'SHELXL-2013 (Sheldrick, 2013)'
_computing_structure_solution 'SHELXS-97 (Sheldrick 2008)'
_diffrn_ambient_temperature 200(2)
_diffrn_measured_fraction_theta_full 0.724
_diffrn_measured_fraction_theta_max 0.975
_diffrn_measurement_device_type 'Bruker APEX'
_diffrn_measurement_method '\f and \w scans'
_diffrn_radiation_type MoK\a
_diffrn_radiation_wavelength 0.71073
_diffrn_reflns_av_R_equivalents 0.2002
_diffrn_reflns_av_unetI/netI 0.1949
_diffrn_reflns_Laue_measured_fraction_full 0.724
_diffrn_reflns_Laue_measured_fraction_max 0.975
_diffrn_reflns_limit_h_max 30
_diffrn_reflns_limit_h_min -30
_diffrn_reflns_limit_k_max 12
_diffrn_reflns_limit_k_min -12
_diffrn_reflns_limit_l_max 35
_diffrn_reflns_limit_l_min -38
_diffrn_reflns_number 24001
_diffrn_reflns_point_group_measured_fraction_full 0.724
_diffrn_reflns_point_group_measured_fraction_max 0.975
_diffrn_reflns_theta_full 25.242
_diffrn_reflns_theta_max 22.722
_diffrn_reflns_theta_min 1.174
_diffrn_source 'sealed tube'
_exptl_absorpt_coefficient_mu 1.151
_exptl_absorpt_correction_T_max 0.9774
_exptl_absorpt_correction_T_min 0.5761
_exptl_absorpt_correction_type multi-scan
_exptl_absorpt_process_details
;
Sheldrick, G. M. (2008). <i>SADABS</i>. University of G\"ottingen,             Germany.
;
_exptl_crystal_colour orange
_exptl_crystal_density_diffrn 1.502
_exptl_crystal_description needle
_exptl_crystal_F_000 5056
_exptl_crystal_size_max 0.230
_exptl_crystal_size_mid 0.050
_exptl_crystal_size_min 0.030
_refine_diff_density_max 1.452
_refine_diff_density_min -2.491
_refine_diff_density_rms 0.236
_refine_ls_extinction_method none
_refine_ls_goodness_of_fit_ref 1.095
_refine_ls_hydrogen_treatment constr
_refine_ls_matrix_type full
_refine_ls_number_parameters 547
_refine_ls_number_reflns 7126
_refine_ls_number_restraints 534
_refine_ls_restrained_S_all 1.069
_refine_ls_R_factor_all 0.2376
_refine_ls_R_factor_gt 0.1626
_refine_ls_shift/su_max 0.001
_refine_ls_shift/su_mean 0.000
_refine_ls_structure_factor_coef Fsqd
_refine_ls_weighting_details 'w=1/[\s^2^(Fo^2^)+(0.0686P)^2^+1916.7296P] where P=(Fo^2^+2Fc^2^)/3'
_refine_ls_weighting_scheme calc
_refine_ls_wR_factor_gt 0.3468
_refine_ls_wR_factor_ref 0.3850
_reflns_Friedel_coverage 0.000
_reflns_number_gt 3964
_reflns_number_total 7126
_reflns_threshold_expression 'I > 2\s(I)'
_cod_data_source_file om501145b_si_002.cif
_cod_data_source_block mbi45
_cod_depositor_comments 'Adding full bibliography for 4085206--4085216.cif.'
_cod_original_cell_volume 10865(12)
_cod_database_code 4085213
_shelx_space_group_comment
; 
The symmetry employed for this shelxl refinement is uniquely defined 
by the following loop, which should always be used as a source of 
symmetry information in preference to the above space-group names. 
They are only intended as comments. 
;
_shelx_estimated_absorpt_t_min 0.778
_shelx_estimated_absorpt_t_max 0.966
_shelxl_version_number 2013-3

loop_
_space_group_symop_operation_xyz
'x, y, z'
'-x, y, -z+1/2'
'x+1/2, y+1/2, z'
'-x+1/2, y+1/2, -z+1/2'
'-x, -y, -z'
'x, -y, z-1/2'
'-x+1/2, -y+1/2, -z'
'x+1/2, -y+1/2, z-1/2'

loop_
_atom_site_label
_atom_site_type_symbol
_atom_site_fract_x
_atom_site_fract_y
_atom_site_fract_z
_atom_site_U_iso_or_equiv
_atom_site_adp_type
_atom_site_occupancy
_atom_site_site_symmetry_order
_atom_site_calc_flag
_atom_site_refinement_flags_posn
_atom_site_refinement_flags_adp
Rh1 Rh 0.15554(7) 0.1506(2) 0.11794(6) 0.0256(6) Uani 1 1 d . U
Rh2 Rh 0.03027(7) 0.1476(2) 0.12279(6) 0.0249(6) Uani 1 1 d . U
Cl1 Cl 0.0976(3) 0.2891(6) 0.1370(2) 0.0356(19) Uani 1 1 d . U
Cl2 Cl 0.0991(3) 0.0138(6) 0.1381(2) 0.0323(18) Uani 1 1 d . U
P1 P 0.2040(3) 0.0116(7) 0.1012(2) 0.0325(19) Uani 1 1 d . U
P2 P 0.2064(3) 0.2861(7) 0.1043(2) 0.0288(18) Uani 1 1 d . U
P3 P -0.0277(3) 0.0080(7) 0.1145(2) 0.0274(17) Uani 1 1 d . U
P4 P -0.0274(3) 0.2817(7) 0.1058(2) 0.0292(18) Uani 1 1 d . U
C1 C 0.2539(10) 0.090(3) 0.0885(9) 0.030(5) Uani 1 1 d . U
N2 N 0.2536(8) 0.219(2) 0.0875(7) 0.031(4) Uani 1 1 d . U
C3 C 0.2942(10) 0.249(3) 0.0741(9) 0.034(7) Uani 1 1 d . U
H3 H 0.3036 0.3284 0.0695 0.041 Uiso 1 1 calc R U
C4 C 0.3198(11) 0.147(3) 0.0683(10) 0.047(8) Uani 1 1 d . U
H4 H 0.3496 0.1451 0.0597 0.056 Uiso 1 1 calc R U
N5 N 0.2937(9) 0.047(2) 0.0776(8) 0.043(6) Uani 1 1 d . U
C6 C -0.0847(10) 0.081(2) 0.0983(8) 0.026(5) Uani 1 1 d . U
N7 N -0.0841(9) 0.205(2) 0.0930(7) 0.034(5) Uani 1 1 d . U
C8 C -0.1325(11) 0.244(3) 0.0815(9) 0.040(8) Uani 1 1 d . U
H8 H -0.1439 0.3239 0.0784 0.048 Uiso 1 1 calc R U
C9 C -0.1589(10) 0.143(3) 0.0759(10) 0.045(8) Uani 1 1 d . U
H9 H -0.1931 0.1398 0.0665 0.054 Uiso 1 1 calc R U
N10 N -0.1285(9) 0.044(2) 0.0861(9) 0.051(8) Uani 1 1 d . U
C11 C 0.2316(12) -0.093(3) 0.1398(10) 0.044(5) Uani 1 1 d . U
C12 C 0.2373(14) -0.034(3) 0.1772(10) 0.058(7) Uani 1 1 d . U
H12A H 0.2301 -0.0919 0.1961 0.087 Uiso 1 1 calc R U
H12B H 0.2148 0.0335 0.1753 0.087 Uiso 1 1 calc R U
H12C H 0.2709 -0.0056 0.1855 0.087 Uiso 1 1 calc R U
C13 C 0.2798(12) -0.148(3) 0.1362(11) 0.060(7) Uani 1 1 d . U
H13A H 0.2954 -0.1840 0.1609 0.089 Uiso 1 1 calc R U
H13B H 0.3011 -0.0856 0.1293 0.089 Uiso 1 1 calc R U
H13C H 0.2741 -0.2097 0.1162 0.089 Uiso 1 1 calc R U
C14 C 0.1968(12) -0.197(3) 0.1439(10) 0.051(7) Uani 1 1 d . U
H14A H 0.2102 -0.2433 0.1672 0.077 Uiso 1 1 calc R U
H14B H 0.1933 -0.2500 0.1213 0.077 Uiso 1 1 calc R U
H14C H 0.1648 -0.1654 0.1456 0.077 Uiso 1 1 calc R U
C15 C 0.1808(12) -0.072(3) 0.0563(10) 0.046(5) Uani 1 1 d . U
C16 C 0.1719(13) 0.015(3) 0.0228(10) 0.053(7) Uani 1 1 d . U
H16A H 0.1494 -0.0206 0.0008 0.080 Uiso 1 1 calc R U
H16B H 0.2029 0.0336 0.0154 0.080 Uiso 1 1 calc R U
H16C H 0.1577 0.0893 0.0304 0.080 Uiso 1 1 calc R U
C17 C 0.1314(11) -0.127(3) 0.0563(10) 0.048(7) Uani 1 1 d . U
H17A H 0.1135 -0.1374 0.0297 0.072 Uiso 1 1 calc R U
H17B H 0.1130 -0.0740 0.0701 0.072 Uiso 1 1 calc R U
H17C H 0.1359 -0.2050 0.0692 0.072 Uiso 1 1 calc R U
C18 C 0.2144(13) -0.172(3) 0.0454(11) 0.062(8) Uani 1 1 d . U
H18A H 0.1976 -0.2123 0.0219 0.093 Uiso 1 1 calc R U
H18B H 0.2221 -0.2298 0.0665 0.093 Uiso 1 1 calc R U
H18C H 0.2446 -0.1354 0.0409 0.093 Uiso 1 1 calc R U
C21 C 0.2447(10) 0.373(3) 0.1462(9) 0.037(5) Uani 1 1 d . U
C22 C 0.2732(11) 0.478(3) 0.1350(9) 0.042(7) Uani 1 1 d . U
H22A H 0.2830 0.5317 0.1572 0.063 Uiso 1 1 calc R U
H22B H 0.2527 0.5226 0.1138 0.063 Uiso 1 1 calc R U
H22C H 0.3023 0.4489 0.1268 0.063 Uiso 1 1 calc R U
C23 C 0.2080(11) 0.424(3) 0.1713(9) 0.047(7) Uani 1 1 d . U
H23A H 0.2259 0.4752 0.1920 0.070 Uiso 1 1 calc R U
H23B H 0.1931 0.3573 0.1825 0.070 Uiso 1 1 calc R U
H23C H 0.1825 0.4714 0.1547 0.070 Uiso 1 1 calc R U
C24 C 0.2752(11) 0.287(3) 0.1693(9) 0.044(6) Uani 1 1 d . U
H24A H 0.2973 0.3278 0.1904 0.066 Uiso 1 1 calc R U
H24B H 0.2943 0.2440 0.1534 0.066 Uiso 1 1 calc R U
H24C H 0.2549 0.2300 0.1799 0.066 Uiso 1 1 calc R U
C25 C 0.1797(10) 0.397(3) 0.0645(9) 0.032(4) Uani 1 1 d . U
C26 C 0.2166(11) 0.445(3) 0.0412(9) 0.043(6) Uani 1 1 d . U
H26A H 0.1990 0.4822 0.0173 0.064 Uiso 1 1 calc R U
H26B H 0.2365 0.3787 0.0350 0.064 Uiso 1 1 calc R U
H26C H 0.2378 0.5048 0.0566 0.064 Uiso 1 1 calc R U
C27 C 0.1507(10) 0.492(3) 0.0797(9) 0.037(6) Uani 1 1 d . U
H27A H 0.1298 0.5334 0.0580 0.055 Uiso 1 1 calc R U
H27B H 0.1729 0.5494 0.0951 0.055 Uiso 1 1 calc R U
H27C H 0.1304 0.4545 0.0958 0.055 Uiso 1 1 calc R U
C28 C 0.1422(10) 0.321(3) 0.0350(9) 0.038(6) Uani 1 1 d . U
H28A H 0.1270 0.3713 0.0132 0.057 Uiso 1 1 calc R U
H28B H 0.1170 0.2891 0.0477 0.057 Uiso 1 1 calc R U
H28C H 0.1592 0.2539 0.0255 0.057 Uiso 1 1 calc R U
C31 C -0.0372(12) -0.070(3) 0.1586(9) 0.038(5) Uani 1 1 d . U
C32 C 0.0096(11) -0.117(3) 0.1814(9) 0.044(6) Uani 1 1 d . U
H32A H 0.0033 -0.1635 0.2032 0.066 Uiso 1 1 calc R U
H32B H 0.0312 -0.0498 0.1909 0.066 Uiso 1 1 calc R U
H32C H 0.0250 -0.1684 0.1650 0.066 Uiso 1 1 calc R U
C33 C -0.0764(12) -0.175(3) 0.1537(9) 0.043(7) Uani 1 1 d . U
H33A H -0.0784 -0.2071 0.1791 0.065 Uiso 1 1 calc R U
H33B H -0.0667 -0.2397 0.1380 0.065 Uiso 1 1 calc R U
H33C H -0.1084 -0.1444 0.1409 0.065 Uiso 1 1 calc R U
C34 C -0.0559(14) 0.023(3) 0.1835(10) 0.052(7) Uani 1 1 d . U
H34A H -0.0712 -0.0175 0.2024 0.078 Uiso 1 1 calc R U
H34B H -0.0799 0.0747 0.1671 0.078 Uiso 1 1 calc R U
H34C H -0.0286 0.0719 0.1969 0.078 Uiso 1 1 calc R U
C35 C -0.0266(11) -0.105(3) 0.0753(9) 0.039(5) Uani 1 1 d . U
C36 C -0.0716(11) -0.179(3) 0.0612(10) 0.051(7) Uani 1 1 d . U
H36A H -0.0673 -0.2277 0.0392 0.077 Uiso 1 1 calc R U
H36B H -0.0996 -0.1256 0.0532 0.077 Uiso 1 1 calc R U
H36C H -0.0773 -0.2315 0.0820 0.077 Uiso 1 1 calc R U
C37 C -0.0080(13) -0.041(3) 0.0424(10) 0.053(7) Uani 1 1 d . U
H37A H 0.0044 -0.0998 0.0265 0.079 Uiso 1 1 calc R U
H37B H 0.0183 0.0150 0.0536 0.079 Uiso 1 1 calc R U
H37C H -0.0348 0.0043 0.0265 0.079 Uiso 1 1 calc R U
C38 C 0.0159(11) -0.202(3) 0.0922(10) 0.044(6) Uani 1 1 d . U
H38A H 0.0134 -0.2709 0.0747 0.066 Uiso 1 1 calc R U
H38B H 0.0120 -0.2297 0.1176 0.066 Uiso 1 1 calc R U
H38C H 0.0479 -0.1645 0.0946 0.066 Uiso 1 1 calc R U
C41 C -0.0392(13) 0.394(3) 0.1427(10) 0.049(5) Uani 1 1 d . U
C42 C -0.0539(17) 0.323(3) 0.1719(12) 0.078(8) Uani 1 1 d . U
H42A H -0.0814 0.3618 0.1801 0.094 Uiso 1 1 calc R U
H42B H -0.0266 0.3153 0.1940 0.094 Uiso 1 1 calc R U
H42C H -0.0638 0.2433 0.1616 0.094 Uiso 1 1 calc R U
C43 C -0.0815(14) 0.481(3) 0.1282(12) 0.068(8) Uani 1 1 d . U
H43A H -0.0887 0.5259 0.1500 0.102 Uiso 1 1 calc R U
H43B H -0.1104 0.4351 0.1158 0.102 Uiso 1 1 calc R U
H43C H -0.0723 0.5363 0.1095 0.102 Uiso 1 1 calc R U
C44 C 0.0063(13) 0.473(3) 0.1538(11) 0.059(8) Uani 1 1 d . U
H44A H 0.0126 0.4896 0.1815 0.088 Uiso 1 1 calc R U
H44B H 0.0010 0.5486 0.1394 0.088 Uiso 1 1 calc R U
H44C H 0.0344 0.4312 0.1475 0.088 Uiso 1 1 calc R U
C45 C -0.0270(12) 0.366(3) 0.0594(9) 0.044(5) Uani 1 1 d . U
C46 C -0.0234(15) 0.268(3) 0.0311(10) 0.063(7) Uani 1 1 d . U
H46A H -0.0374 0.2963 0.0050 0.094 Uiso 1 1 calc R U
H46B H -0.0413 0.1976 0.0369 0.094 Uiso 1 1 calc R U
H46C H 0.0109 0.2472 0.0329 0.094 Uiso 1 1 calc R U
C47 C 0.0164(13) 0.448(3) 0.0643(10) 0.061(8) Uani 1 1 d . U
H47A H 0.0205 0.4754 0.0390 0.091 Uiso 1 1 calc R U
H47B H 0.0457 0.4044 0.0771 0.091 Uiso 1 1 calc R U
H47C H 0.0112 0.5168 0.0800 0.091 Uiso 1 1 calc R U
C48 C -0.0737(13) 0.421(3) 0.0381(11) 0.062(8) Uani 1 1 d . U
H48A H -0.0704 0.4428 0.0120 0.093 Uiso 1 1 calc R U
H48B H -0.0810 0.4922 0.0518 0.093 Uiso 1 1 calc R U
H48C H -0.1003 0.3625 0.0365 0.093 Uiso 1 1 calc R U
C51 C 0.1077(8) -0.435(4) 0.2243(7) 0.143(11) Uani 1 1 d D U
H51 H 0.0995 -0.5174 0.2141 0.171 Uiso 1 1 calc R U
Cl11 Cl 0.0646(6) -0.3882(16) 0.2496(5) 0.141(6) Uani 1 1 d D U
Cl12 Cl 0.1642(7) -0.435(3) 0.2545(6) 0.233(11) Uani 1 1 d D U
Cl13 Cl 0.1096(5) -0.3387(17) 0.1865(5) 0.142(6) Uani 1 1 d D U
C52 C 0.1440(7) 0.1330(15) 0.2316(11) 0.091(8) Uani 1 1 d D U
H52 H 0.1397 0.1376 0.2030 0.109 Uiso 1 1 calc R U
Cl21 Cl 0.0978(6) 0.2131(14) 0.2458(5) 0.139(6) Uani 1 1 d D U
Cl22 Cl 0.1404(5) -0.0150(11) 0.2451(4) 0.101(4) Uani 1 1 d D U
Cl23 Cl 0.2007(6) 0.1893(14) 0.2530(4) 0.130(5) Uani 1 1 d D U

loop_
_atom_site_aniso_label
_atom_site_aniso_U_11
_atom_site_aniso_U_22
_atom_site_aniso_U_33
_atom_site_aniso_U_23
_atom_site_aniso_U_13
_atom_site_aniso_U_12
Rh1 0.0202(11) 0.0132(11) 0.0435(14) 0.0009(12) 0.0071(9) -0.0040(11)
Rh2 0.0229(11) 0.0112(11) 0.0424(14) 0.0063(12) 0.0109(9) -0.0003(11)
Cl1 0.027(4) 0.014(4) 0.067(5) -0.004(3) 0.014(3) 0.000(3)
Cl2 0.027(4) 0.015(4) 0.056(5) 0.009(3) 0.012(3) 0.000(3)
P1 0.031(4) 0.017(4) 0.052(5) 0.005(3) 0.014(3) -0.008(3)
P2 0.019(3) 0.018(4) 0.048(4) 0.001(3) 0.002(3) -0.006(3)
P3 0.026(4) 0.012(3) 0.048(4) 0.007(3) 0.016(3) -0.002(3)
P4 0.026(4) 0.014(4) 0.049(5) 0.004(3) 0.010(3) -0.002(3)
C1 0.027(7) 0.014(6) 0.051(13) 0.001(6) 0.011(8) -0.007(5)
N2 0.025(7) 0.015(6) 0.052(11) 0.004(6) 0.009(7) -0.006(5)
C3 0.024(9) 0.016(7) 0.063(18) 0.002(8) 0.014(11) -0.009(6)
C4 0.038(9) 0.020(8) 0.09(2) 0.005(10) 0.031(13) -0.004(7)
N5 0.036(9) 0.025(7) 0.073(18) 0.004(8) 0.024(10) -0.005(6)
C6 0.021(5) 0.010(6) 0.051(12) 0.007(6) 0.020(5) -0.004(4)
N7 0.030(6) 0.012(6) 0.060(12) 0.008(6) 0.010(5) -0.001(4)
C8 0.031(7) 0.015(7) 0.07(2) 0.001(8) 0.006(7) 0.001(5)
C9 0.026(7) 0.015(8) 0.09(2) -0.004(10) 0.013(7) 0.003(6)
N10 0.023(6) 0.014(7) 0.11(2) 0.001(8) 0.013(7) -0.002(5)
C11 0.041(9) 0.029(9) 0.063(9) 0.014(7) 0.013(7) -0.003(7)
C12 0.068(16) 0.038(13) 0.066(9) 0.015(9) 0.009(9) 0.006(11)
C13 0.048(10) 0.039(14) 0.095(17) 0.020(12) 0.023(10) 0.002(9)
C14 0.046(12) 0.036(11) 0.072(16) 0.019(10) 0.014(11) -0.003(9)
C15 0.050(10) 0.028(9) 0.061(8) -0.005(6) 0.011(7) -0.011(7)
C16 0.065(16) 0.031(12) 0.062(10) -0.007(9) 0.009(9) -0.014(11)
C17 0.051(10) 0.021(13) 0.071(15) -0.008(11) 0.011(9) -0.011(9)
C18 0.066(14) 0.042(12) 0.080(16) -0.008(10) 0.021(12) -0.003(10)
C21 0.030(9) 0.027(9) 0.049(8) -0.001(6) 0.001(6) -0.015(7)
C22 0.034(12) 0.028(10) 0.063(15) -0.001(9) 0.004(10) -0.017(9)
C23 0.039(11) 0.041(14) 0.058(12) -0.008(10) 0.006(10) -0.015(10)
C24 0.041(11) 0.033(11) 0.053(12) -0.001(9) -0.001(9) -0.011(9)
C25 0.029(9) 0.018(8) 0.046(8) 0.003(6) 0.004(6) 0.003(6)
C26 0.040(11) 0.029(13) 0.060(13) 0.010(10) 0.012(10) 0.003(10)
C27 0.031(12) 0.021(10) 0.057(13) 0.003(9) 0.007(10) 0.003(8)
C28 0.035(11) 0.021(11) 0.054(11) 0.003(8) -0.001(8) 0.008(9)
C31 0.050(10) 0.016(9) 0.056(8) 0.012(6) 0.029(7) 0.007(7)
C32 0.056(11) 0.018(13) 0.063(12) 0.014(10) 0.026(8) 0.007(9)
C33 0.055(12) 0.021(10) 0.060(15) 0.017(9) 0.028(10) 0.006(9)
C34 0.085(16) 0.016(11) 0.069(12) 0.015(9) 0.049(11) 0.011(10)
C35 0.037(9) 0.023(8) 0.060(9) -0.009(6) 0.017(7) -0.003(7)
C36 0.044(10) 0.030(13) 0.079(15) -0.006(11) 0.011(9) -0.007(9)
C37 0.063(16) 0.033(13) 0.069(11) -0.005(9) 0.029(10) -0.003(11)
C38 0.039(11) 0.024(10) 0.071(15) -0.007(10) 0.017(10) -0.005(9)
C41 0.058(11) 0.024(9) 0.069(10) -0.010(7) 0.025(8) -0.002(7)
C42 0.120(19) 0.033(13) 0.098(13) -0.005(10) 0.059(13) 0.002(12)
C43 0.067(13) 0.028(12) 0.111(18) -0.009(11) 0.023(11) 0.003(10)
C44 0.063(12) 0.028(12) 0.088(17) -0.018(11) 0.023(11) -0.001(10)
C45 0.056(11) 0.021(9) 0.057(8) 0.012(7) 0.016(7) 0.001(8)
C46 0.100(18) 0.032(11) 0.056(11) 0.013(9) 0.017(10) 0.006(11)
C47 0.070(13) 0.047(13) 0.067(16) 0.015(11) 0.018(10) -0.016(11)
C48 0.065(12) 0.036(14) 0.083(15) 0.022(11) 0.009(9) 0.001(10)
C51 0.149(16) 0.12(2) 0.157(16) 0.042(15) 0.035(12) 0.018(15)
Cl11 0.148(12) 0.139(15) 0.135(12) 0.033(11) 0.024(9) 0.018(11)
Cl12 0.172(14) 0.29(3) 0.209(17) -0.036(17) -0.016(12) 0.086(15)
Cl13 0.106(10) 0.133(14) 0.197(13) 0.057(12) 0.055(10) 0.019(11)
C52 0.136(13) 0.073(12) 0.066(17) 0.009(10) 0.027(11) -0.011(9)
Cl21 0.184(13) 0.112(11) 0.138(13) 0.031(9) 0.075(10) 0.027(10)
Cl22 0.105(9) 0.085(8) 0.106(10) 0.029(7) 0.010(7) -0.008(7)
Cl23 0.157(11) 0.122(12) 0.108(10) -0.006(9) 0.022(9) -0.040(9)

loop_
_atom_type_symbol
_atom_type_description
_atom_type_scat_dispersion_real
_atom_type_scat_dispersion_imag
_atom_type_scat_source
C C 0.0033 0.0016 'International Tables Vol C Tables 4.2.6.8 and 6.1.1.4'
H H 0.0000 0.0000 'International Tables Vol C Tables 4.2.6.8 and 6.1.1.4'
N N 0.0061 0.0033 'International Tables Vol C Tables 4.2.6.8 and 6.1.1.4'
P P 0.1023 0.0942 'International Tables Vol C Tables 4.2.6.8 and 6.1.1.4'
Cl Cl 0.1484 0.1585 'International Tables Vol C Tables 4.2.6.8 and 6.1.1.4'
Rh Rh -1.1178 0.9187 'International Tables Vol C Tables 4.2.6.8 and 6.1.1.4'

loop_
_geom_angle_atom_site_label_1
_geom_angle_atom_site_label_2
_geom_angle_atom_site_label_3
_geom_angle
P2 Rh1 P1 87.8(3)
P2 Rh1 Cl2 174.6(3)
P1 Rh1 Cl2 96.5(3)
P2 Rh1 Cl1 97.2(3)
P1 Rh1 Cl1 175.0(3)
Cl2 Rh1 Cl1 78.6(2)
P4 Rh2 P3 87.9(3)
P4 Rh2 Cl2 173.8(3)
P3 Rh2 Cl2 97.2(3)
P4 Rh2 Cl1 96.3(3)
P3 Rh2 Cl1 174.7(3)
Cl2 Rh2 Cl1 78.7(2)
Rh2 Cl1 Rh1 93.7(3)
Rh1 Cl2 Rh2 94.9(3)
C1 P1 C11 105.3(14)
C1 P1 C15 100.6(15)
C11 P1 C15 109.9(16)
C1 P1 Rh1 106.4(10)
C11 P1 Rh1 115.4(12)
C15 P1 Rh1 117.3(12)
N2 P2 C25 103.6(12)
N2 P2 C21 98.0(13)
C25 P2 C21 108.5(13)
N2 P2 Rh1 110.9(8)
C25 P2 Rh1 115.9(9)
C21 P2 Rh1 117.7(10)
C6 P3 C31 102.0(13)
C6 P3 C35 102.7(14)
C31 P3 C35 109.5(14)
C6 P3 Rh2 107.9(9)
C31 P3 Rh2 116.4(11)
C35 P3 Rh2 116.3(10)
N7 P4 C41 102.9(14)
N7 P4 C45 100.6(13)
C41 P4 C45 107.9(15)
N7 P4 Rh2 107.9(8)
C41 P4 Rh2 119.1(12)
C45 P4 Rh2 116.0(11)
N5 C1 N2 111(3)
N5 C1 P1 130(2)
N2 C1 P1 120(2)
C3 N2 C1 104(2)
C3 N2 P2 140(2)
C1 N2 P2 115(2)
N2 C3 C4 111(3)
N2 C3 H3 124.7
C4 C3 H3 124.7
C3 C4 N5 108(2)
C3 C4 H4 126.1
N5 C4 H4 126.1
C1 N5 C4 107(3)
N10 C6 N7 108(3)
N10 C6 P3 134(2)
N7 C6 P3 117(2)
C6 N7 C8 108(2)
C6 N7 P4 119(2)
C8 N7 P4 133(2)
C9 C8 N7 105(3)
C9 C8 H8 127.6
N7 C8 H8 127.6
C8 C9 N10 110(3)
C8 C9 H9 125.1
N10 C9 H9 125.1
C6 N10 C9 109(3)
C12 C11 C13 109(3)
C12 C11 C14 102(3)
C13 C11 C14 107(3)
C12 C11 P1 110(2)
C13 C11 P1 116(2)
C14 C11 P1 112(2)
C11 C12 H12A 109.5
C11 C12 H12B 109.5
H12A C12 H12B 109.5
C11 C12 H12C 109.5
H12A C12 H12C 109.5
H12B C12 H12C 109.5
C11 C13 H13A 109.5
C11 C13 H13B 109.5
H13A C13 H13B 109.5
C11 C13 H13C 109.5
H13A C13 H13C 109.5
H13B C13 H13C 109.5
C11 C14 H14A 109.5
C11 C14 H14B 109.5
H14A C14 H14B 109.5
C11 C14 H14C 109.5
H14A C14 H14C 109.5
H14B C14 H14C 109.5
C17 C15 C16 105(3)
C17 C15 C18 108(3)
C16 C15 C18 106(3)
C17 C15 P1 111(2)
C16 C15 P1 109(2)
C18 C15 P1 117(2)
C15 C16 H16A 109.5
C15 C16 H16B 109.5
H16A C16 H16B 109.5
C15 C16 H16C 109.5
H16A C16 H16C 109.5
H16B C16 H16C 109.5
C15 C17 H17A 109.5
C15 C17 H17B 109.5
H17A C17 H17B 109.5
C15 C17 H17C 109.5
H17A C17 H17C 109.5
H17B C17 H17C 109.5
C15 C18 H18A 109.5
C15 C18 H18B 109.5
H18A C18 H18B 109.5
C15 C18 H18C 109.5
H18A C18 H18C 109.5
H18B C18 H18C 109.5
C24 C21 C22 113(3)
C24 C21 C23 107(3)
C22 C21 C23 108(3)
C24 C21 P2 106(2)
C22 C21 P2 116(2)
C23 C21 P2 106.9(18)
C21 C22 H22A 109.5
C21 C22 H22B 109.5
H22A C22 H22B 109.5
C21 C22 H22C 109.5
H22A C22 H22C 109.5
H22B C22 H22C 109.5
C21 C23 H23A 109.5
C21 C23 H23B 109.5
H23A C23 H23B 109.5
C21 C23 H23C 109.5
H23A C23 H23C 109.5
H23B C23 H23C 109.5
C21 C24 H24A 109.5
C21 C24 H24B 109.5
H24A C24 H24B 109.5
C21 C24 H24C 109.5
H24A C24 H24C 109.5
H24B C24 H24C 109.5
C27 C25 C26 115(3)
C27 C25 C28 107(2)
C26 C25 C28 105(2)
C27 C25 P2 110(2)
C26 C25 P2 115(2)
C28 C25 P2 104.3(19)
C25 C26 H26A 109.5
C25 C26 H26B 109.5
H26A C26 H26B 109.5
C25 C26 H26C 109.5
H26A C26 H26C 109.5
H26B C26 H26C 109.5
C25 C27 H27A 109.5
C25 C27 H27B 109.5
H27A C27 H27B 109.5
C25 C27 H27C 109.5
H27A C27 H27C 109.5
H27B C27 H27C 109.5
C25 C28 H28A 109.5
C25 C28 H28B 109.5
H28A C28 H28B 109.5
C25 C28 H28C 109.5
H28A C28 H28C 109.5
H28B C28 H28C 109.5
C32 C31 C34 107(3)
C32 C31 C33 108(2)
C34 C31 C33 105(2)
C32 C31 P3 111(2)
C34 C31 P3 107(2)
C33 C31 P3 118(2)
C31 C32 H32A 109.5
C31 C32 H32B 109.5
H32A C32 H32B 109.5
C31 C32 H32C 109.5
H32A C32 H32C 109.5
H32B C32 H32C 109.5
C31 C33 H33A 109.5
C31 C33 H33B 109.5
H33A C33 H33B 109.5
C31 C33 H33C 109.5
H33A C33 H33C 109.5
H33B C33 H33C 109.5
C31 C34 H34A 109.5
C31 C34 H34B 109.5
H34A C34 H34B 109.5
C31 C34 H34C 109.5
H34A C34 H34C 109.5
H34B C34 H34C 109.5
C36 C35 C37 113(3)
C36 C35 C38 105(2)
C37 C35 C38 105(3)
C36 C35 P3 118(2)
C37 C35 P3 107(2)
C38 C35 P3 107(2)
C35 C36 H36A 109.5
C35 C36 H36B 109.5
H36A C36 H36B 109.5
C35 C36 H36C 109.5
H36A C36 H36C 109.5
H36B C36 H36C 109.5
C35 C37 H37A 109.5
C35 C37 H37B 109.5
H37A C37 H37B 109.5
C35 C37 H37C 109.5
H37A C37 H37C 109.5
H37B C37 H37C 109.5
C35 C38 H38A 109.5
C35 C38 H38B 109.5
H38A C38 H38B 109.5
C35 C38 H38C 109.5
H38A C38 H38C 109.5
H38B C38 H38C 109.5
C42 C41 C43 106(3)
C42 C41 C44 119(3)
C43 C41 C44 106(3)
C42 C41 P4 105(2)
C43 C41 P4 115(3)
C44 C41 P4 108(2)
C41 C42 H42A 109.5
C41 C42 H42B 109.5
H42A C42 H42B 109.5
C41 C42 H42C 109.5
H42A C42 H42C 109.5
H42B C42 H42C 109.5
C41 C43 H43A 109.5
C41 C43 H43B 109.5
H43A C43 H43B 109.5
C41 C43 H43C 109.5
H43A C43 H43C 109.5
H43B C43 H43C 109.5
C41 C44 H44A 109.5
C41 C44 H44B 109.5
H44A C44 H44B 109.5
C41 C44 H44C 109.5
H44A C44 H44C 109.5
H44B C44 H44C 109.5
C46 C45 C48 98(3)
C46 C45 C47 111(3)
C48 C45 C47 114(3)
C46 C45 P4 104(2)
C48 C45 P4 118(2)
C47 C45 P4 111(2)
C45 C46 H46A 109.5
C45 C46 H46B 109.5
H46A C46 H46B 109.5
C45 C46 H46C 109.5
H46A C46 H46C 109.5
H46B C46 H46C 109.5
C45 C47 H47A 109.5
C45 C47 H47B 109.5
H47A C47 H47B 109.5
C45 C47 H47C 109.5
H47A C47 H47C 109.5
H47B C47 H47C 109.5
C45 C48 H48A 109.5
C45 C48 H48B 109.5
H48A C48 H48B 109.5
C45 C48 H48C 109.5
H48A C48 H48C 109.5
H48B C48 H48C 109.5
Cl12 C51 Cl13 108.3(19)
Cl12 C51 Cl11 109.2(19)
Cl13 C51 Cl11 110.8(18)
Cl12 C51 H51 109.5
Cl13 C51 H51 109.5
Cl11 C51 H51 109.5
Cl22 C52 Cl21 108.8(15)
Cl22 C52 Cl23 109.0(15)
Cl21 C52 Cl23 111.1(16)
Cl22 C52 H52 109.3
Cl21 C52 H52 109.3
Cl23 C52 H52 109.3

loop_
_geom_bond_atom_site_label_1
_geom_bond_atom_site_label_2
_geom_bond_distance
Rh1 P2 2.201(8)
Rh1 P1 2.223(9)
Rh1 Cl2 2.412(7)
Rh1 Cl1 2.439(8)
Rh2 P4 2.195(8)
Rh2 P3 2.227(8)
Rh2 Cl2 2.412(8)
Rh2 Cl1 2.433(8)
P1 C1 1.79(3)
P1 C11 1.84(3)
P1 C15 1.84(3)
P2 N2 1.73(2)
P2 C25 1.91(3)
P2 C21 1.91(3)
P3 C6 1.78(3)
P3 C31 1.86(3)
P3 C35 1.89(3)
P4 N7 1.78(2)
P4 C41 1.89(3)
P4 C45 1.90(3)
C1 N5 1.34(4)
C1 N2 1.45(3)
N2 C3 1.36(3)
C3 C4 1.38(4)
C3 H3 0.9500
C4 N5 1.41(4)
C4 H4 0.9500
C6 N10 1.28(4)
C6 N7 1.40(3)
N7 C8 1.40(4)
C8 C9 1.34(4)
C8 H8 0.9500
C9 N10 1.40(4)
C9 H9 0.9500
C11 C12 1.46(5)
C11 C13 1.51(4)
C11 C14 1.55(4)
C12 H12A 0.9800
C12 H12B 0.9800
C12 H12C 0.9800
C13 H13A 0.9800
C13 H13B 0.9800
C13 H13C 0.9800
C14 H14A 0.9800
C14 H14B 0.9800
C14 H14C 0.9800
C15 C17 1.51(4)
C15 C16 1.52(4)
C15 C18 1.56(5)
C16 H16A 0.9800
C16 H16B 0.9800
C16 H16C 0.9800
C17 H17A 0.9800
C17 H17B 0.9800
C17 H17C 0.9800
C18 H18A 0.9800
C18 H18B 0.9800
C18 H18C 0.9800
C21 C24 1.43(4)
C21 C22 1.52(4)
C21 C23 1.60(4)
C22 H22A 0.9800
C22 H22B 0.9800
C22 H22C 0.9800
C23 H23A 0.9800
C23 H23B 0.9800
C23 H23C 0.9800
C24 H24A 0.9800
C24 H24B 0.9800
C24 H24C 0.9800
C25 C27 1.50(4)
C25 C26 1.55(4)
C25 C28 1.57(4)
C26 H26A 0.9800
C26 H26B 0.9800
C26 H26C 0.9800
C27 H27A 0.9800
C27 H27B 0.9800
C27 H27C 0.9800
C28 H28A 0.9800
C28 H28B 0.9800
C28 H28C 0.9800
C31 C32 1.49(4)
C31 C34 1.53(4)
C31 C33 1.59(4)
C32 H32A 0.9800
C32 H32B 0.9800
C32 H32C 0.9800
C33 H33A 0.9800
C33 H33B 0.9800
C33 H33C 0.9800
C34 H34A 0.9800
C34 H34B 0.9800
C34 H34C 0.9800
C35 C36 1.50(4)
C35 C37 1.55(4)
C35 C38 1.63(4)
C36 H36A 0.9800
C36 H36B 0.9800
C36 H36C 0.9800
C37 H37A 0.9800
C37 H37B 0.9800
C37 H37C 0.9800
C38 H38A 0.9800
C38 H38B 0.9800
C38 H38C 0.9800
C41 C42 1.43(5)
C41 C43 1.53(5)
C41 C44 1.53(5)
C42 H42A 0.9800
C42 H42B 0.9800
C42 H42C 0.9800
C43 H43A 0.9800
C43 H43B 0.9800
C43 H43C 0.9800
C44 H44A 0.9800
C44 H44B 0.9800
C44 H44C 0.9800
C45 C46 1.50(5)
C45 C48 1.50(4)
C45 C47 1.50(4)
C46 H46A 0.9800
C46 H46B 0.9800
C46 H46C 0.9800
C47 H47A 0.9800
C47 H47B 0.9800
C47 H47C 0.9800
C48 H48A 0.9800
C48 H48B 0.9800
C48 H48C 0.9800
C51 Cl12 1.72(2)
C51 Cl13 1.73(2)
C51 Cl11 1.73(2)
C51 H51 1.0000
C52 Cl22 1.728(18)
C52 Cl21 1.732(18)
C52 Cl23 1.732(18)
C52 H52 1.0000

loop_
_geom_torsion_atom_site_label_1
_geom_torsion_atom_site_label_2
_geom_torsion_atom_site_label_3
_geom_torsion_atom_site_label_4
_geom_torsion
C11 P1 C1 N5 55(3)
C15 P1 C1 N5 -60(3)
Rh1 P1 C1 N5 178(3)
C11 P1 C1 N2 -128(3)
C15 P1 C1 N2 117(3)
Rh1 P1 C1 N2 -5(3)
N5 C1 N2 C3 2(4)
P1 C1 N2 C3 -175(2)
N5 C1 N2 P2 -175.6(19)
P1 C1 N2 P2 7(3)
C25 P2 N2 C3 54(4)
C21 P2 N2 C3 -58(4)
Rh1 P2 N2 C3 179(3)
C25 P2 N2 C1 -130(2)
C21 P2 N2 C1 119(2)
Rh1 P2 N2 C1 -5(2)
C1 N2 C3 C4 -2(4)
P2 N2 C3 C4 175(3)
N2 C3 C4 N5 1(4)
N2 C1 N5 C4 -1(4)
P1 C1 N5 C4 176(3)
C3 C4 N5 C1 0(4)
C31 P3 C6 N10 -64(4)
C35 P3 C6 N10 49(4)
Rh2 P3 C6 N10 173(3)
C31 P3 C6 N7 124(2)
C35 P3 C6 N7 -122(2)
Rh2 P3 C6 N7 1(3)
N10 C6 N7 C8 8(4)
P3 C6 N7 C8 -178(2)
N10 C6 N7 P4 -178(2)
P3 C6 N7 P4 -4(3)
C41 P4 N7 C6 -122(3)
C45 P4 N7 C6 127(2)
Rh2 P4 N7 C6 5(3)
C41 P4 N7 C8 50(3)
C45 P4 N7 C8 -61(3)
Rh2 P4 N7 C8 177(3)
C6 N7 C8 C9 -7(4)
P4 N7 C8 C9 -180(2)
N7 C8 C9 N10 4(4)
N7 C6 N10 C9 -6(4)
P3 C6 N10 C9 -178(3)
C8 C9 N10 C6 1(4)
C1 P1 C11 C12 89(3)
C15 P1 C11 C12 -164(2)
Rh1 P1 C11 C12 -28(3)
C1 P1 C11 C13 -36(3)
C15 P1 C11 C13 71(3)
Rh1 P1 C11 C13 -153(2)
C1 P1 C11 C14 -159(2)
C15 P1 C11 C14 -52(3)
Rh1 P1 C11 C14 84(3)
C1 P1 C15 C17 -168(2)
C11 P1 C15 C17 81(3)
Rh1 P1 C15 C17 -53(3)
C1 P1 C15 C16 -53(3)
C11 P1 C15 C16 -164(2)
Rh1 P1 C15 C16 62(3)
C1 P1 C15 C18 67(3)
C11 P1 C15 C18 -44(3)
Rh1 P1 C15 C18 -178(2)
C6 P3 C31 C32 -168(2)
C35 P3 C31 C32 83(2)
Rh2 P3 C31 C32 -51(2)
C6 P3 C31 C34 -52(3)
C35 P3 C31 C34 -160(2)
Rh2 P3 C31 C34 65(2)
C6 P3 C31 C33 66(2)
C35 P3 C31 C33 -42(3)
Rh2 P3 C31 C33 -176.8(18)
C6 P3 C35 C36 -46(3)
C31 P3 C35 C36 62(3)
Rh2 P3 C35 C36 -163(2)
C6 P3 C35 C37 84(2)
C31 P3 C35 C37 -168(2)
Rh2 P3 C35 C37 -34(3)
C6 P3 C35 C38 -164.2(19)
C31 P3 C35 C38 -56(2)
Rh2 P3 C35 C38 78(2)
N7 P4 C41 C42 57(3)
C45 P4 C41 C42 163(3)
Rh2 P4 C41 C42 -62(3)
N7 P4 C41 C43 -59(3)
C45 P4 C41 C43 47(3)
Rh2 P4 C41 C43 -178(2)
N7 P4 C41 C44 -176(2)
C45 P4 C41 C44 -70(3)
Rh2 P4 C41 C44 65(3)
N7 P4 C45 C46 -66(3)
C41 P4 C45 C46 -174(2)
Rh2 P4 C45 C46 50(3)
N7 P4 C45 C48 40(3)
C41 P4 C45 C48 -67(3)
Rh2 P4 C45 C48 157(2)
N7 P4 C45 C47 175(2)
C41 P4 C45 C47 68(3)
Rh2 P4 C45 C47 -69(3)
